data_7708812
loop_
_publ_author_name
'Xu, Sunlin'
'Yang, Dawei'
'Zhao, Jinfeng'
'Wang, Baomin'
'Qu, Jingping'

_publ_section_title
;
 Formation of thiolate-bridged diiron complexes featuring anionic
 isocyanide originated from the activation of counterions in the outer
 sphere
;
_journal_name_full 'Dalton Transactions'
_journal_paper_doi 10.1039/D1DT03482K
_journal_year 2021
_chemical_formula_moiety 'C27 H43 Fe2 N2 S2, F6 P'
_chemical_formula_sum 'C27 H43 F6 Fe2 N2 P S2'
_chemical_formula_weight 716.42
_space_group_crystal_system monoclinic
_space_group_IT_number 11
_space_group_name_Hall '-P 2yb'
_space_group_name_H-M_alt 'P 1 21/m 1'
_atom_sites_solution_hydrogens geom
_atom_sites_solution_primary iterative
_audit_creation_date 2021-07-22
_audit_creation_method
;
Olex2 1.5-alpha
(compiled 2021.06.11 svn.re2ff6fc5 for OlexSys, GUI svn.r6348)
;
_audit_update_record
;
2021-07-24 deposited with the CCDC.	2021-11-11 downloaded from the CCDC.
;
_cell_angle_alpha 90
_cell_angle_beta 90.286(4)
_cell_angle_gamma 90
_cell_formula_units_Z 2
_cell_length_a 9.197(3)
_cell_length_b 16.209(4)
_cell_length_c 10.954(3)
_cell_measurement_reflns_used 9941
_cell_measurement_temperature 300(2)
_cell_measurement_theta_max 28.10
_cell_measurement_theta_min 3.16
_cell_volume 1632.9(8)
_computing_cell_refinement 'SAINT v8.34A (Bruker, 2013)'
_computing_data_reduction 'SAINT v8.34A (Bruker, 2013)'
_computing_molecular_graphics 'Olex2 1.5-alpha (Dolomanov et al., 2009)'
_computing_publication_material 'Olex2 1.5-alpha (Dolomanov et al., 2009)'
_computing_structure_refinement 'SHELXL 2018/3 (Sheldrick, 2015)'
_computing_structure_solution 'olex2.solve 1.5-alpha (Bourhis et al., 2015)'
_diffrn_ambient_temperature 300.13
_diffrn_measured_fraction_theta_full 0.995
_diffrn_measured_fraction_theta_max 0.995
_diffrn_measurement_device_type 'Bruker APEX-II CCD'
_diffrn_measurement_method '\f and \w scans'
_diffrn_radiation_monochromator graphite
_diffrn_radiation_type MoK\a
_diffrn_radiation_wavelength 0.71073
_diffrn_reflns_av_R_equivalents 0.0457
_diffrn_reflns_av_unetI/netI 0.0265
_diffrn_reflns_Laue_measured_fraction_full 0.995
_diffrn_reflns_Laue_measured_fraction_max 0.995
_diffrn_reflns_limit_h_max 11
_diffrn_reflns_limit_h_min -11
_diffrn_reflns_limit_k_max 19
_diffrn_reflns_limit_k_min -19
_diffrn_reflns_limit_l_max 13
_diffrn_reflns_limit_l_min -13
_diffrn_reflns_number 24159
_diffrn_reflns_point_group_measured_fraction_full 0.995
_diffrn_reflns_point_group_measured_fraction_max 0.995
_diffrn_reflns_theta_full 25.242
_diffrn_reflns_theta_max 25.349
_diffrn_reflns_theta_min 3.160
_diffrn_source_current 50.0
_diffrn_source_power 2.5
_diffrn_source_voltage 50.0
_diffrn_standards_number 0
_exptl_absorpt_coefficient_mu 1.119
_exptl_absorpt_correction_T_max 0.7456
_exptl_absorpt_correction_T_min 0.6024
_exptl_absorpt_correction_type none
_exptl_absorpt_process_details
;
SADABS-2014/3 (Bruker,2014/3) was used for absorption correction.
wR2(int) was 0.1265 before and 0.0650 after correction.
The Ratio of minimum to maximum transmission is 0.8079.
The \l/2 correction factor is 0.00150.
;
_exptl_crystal_colour_lustre metallic
_exptl_crystal_colour_modifier dark
_exptl_crystal_colour_primary black
_exptl_crystal_density_diffrn 1.457
_exptl_crystal_F_000 744
_exptl_crystal_size_max 0.4
_exptl_crystal_size_mid 0.3
_exptl_crystal_size_min 0.2
_refine_diff_density_max 0.268
_refine_diff_density_min -0.460
_refine_diff_density_rms 0.061
_refine_ls_extinction_method none
_refine_ls_goodness_of_fit_ref 1.126
_refine_ls_hydrogen_treatment constr
_refine_ls_matrix_type full
_refine_ls_number_parameters 208
_refine_ls_number_reflns 3090
_refine_ls_number_restraints 0
_refine_ls_restrained_S_all 1.126
_refine_ls_R_factor_all 0.0368
_refine_ls_R_factor_gt 0.0312
_refine_ls_shift/su_max 0.000
_refine_ls_shift/su_mean 0.000
_refine_ls_structure_factor_coef Fsqd
_refine_ls_weighting_details 'w=1/[\s^2^(Fo^2^)+(0.0253P)^2^+1.3649P] where P=(Fo^2^+2Fc^2^)/3'
_refine_ls_weighting_scheme calc
_refine_ls_wR_factor_gt 0.0728
_refine_ls_wR_factor_ref 0.0767
_reflns_Friedel_coverage 0.000
_reflns_number_gt 2866
_reflns_number_total 3090
_reflns_threshold_expression 'I > 2\s(I)'
_cod_data_source_file d1dt03482k2.cif
_cod_data_source_block 2
_cod_database_code 7708812
_shelx_shelxl_version_number 2018/3
_shelx_space_group_comment
;
The symmetry employed for this shelxl refinement is uniquely defined
by the following loop, which should always be used as a source of
symmetry information in preference to the above space-group names.
They are only intended as comments.
;
_shelx_estimated_absorpt_t_max 0.807
_shelx_estimated_absorpt_t_min 0.663
_olex2_refinement_description
;
1. Twinned data refinement
 Scales: 0.6305(11)
 0.3695(11)
2. Fixed Uiso
 At 1.2 times of:
  All C(H,H) groups
 At 1.5 times of:
  All C(H,H,H) groups
3. Others
 Fixed Sof: H26A(0.5) H26B(0.5) H26C(0.5) H8A(0.5) H8B(0.5) H8C(0.5) H16A(0.5)
 H16B(0.5) H16C(0.5)
4.a Secondary CH2 refined with riding coordinates:
 C21(H21A,H21B)
4.b Idealised Me refined as rotating group:
 C26(H26A,H26B,H26C), C6(H6A,H6B,H6C), C7(H7A,H7B,H7C), C18(H18A,H18B,H18C),
 C17(H17A,H17B,H17C), C22(H22A,H22B,H22C), C8(H8A,H8B,H8C), C16(H16A,H16B,H16C)
;
_olex2_submission_special_instructions 'No special instructions were received'

loop_
_space_group_symop_operation_xyz
'x, y, z'
'-x, y+1/2, -z'
'-x, -y, -z'
'x, -y-1/2, z'

loop_
_atom_site_label
_atom_site_type_symbol
_atom_site_fract_x
_atom_site_fract_y
_atom_site_fract_z
_atom_site_U_iso_or_equiv
_atom_site_adp_type
_atom_site_occupancy
_atom_site_site_symmetry_order
_atom_site_calc_flag
_atom_site_refinement_flags_posn
_atom_site_refinement_flags_adp
_atom_site_refinement_flags_occupancy
_atom_site_disorder_assembly
_atom_site_disorder_group
Fe1 Fe 0.31867(6) 0.250000 0.50686(6) 0.02803(15) Uani 1 2 d S T P . .
Fe2 Fe 0.41522(6) 0.250000 0.74519(6) 0.02827(15) Uani 1 2 d S T P . .
S1 S 0.35505(9) 0.14302(4) 0.62879(7) 0.03257(18) Uani 1 1 d . . . . .
N1 N 0.2288(4) 0.250000 0.8215(3) 0.0392(9) Uani 1 2 d S T P . .
N2 N -0.0033(5) 0.250000 0.5536(5) 0.0740(17) Uani 1 2 d S T P . .
C27 C 0.1170(5) 0.250000 0.5406(5) 0.0437(12) Uani 1 2 d S T P . .
C25 C 0.1206(6) 0.250000 0.8686(5) 0.0419(11) Uani 1 2 d S T P . .
C1 C 0.6320(3) 0.20596(18) 0.7623(3) 0.0356(7) Uani 1 1 d . . . . .
C26 C -0.0206(6) 0.250000 0.9268(6) 0.0577(15) Uani 1 2 d S T P . .
H26A H -0.052897 0.194179 0.937732 0.087 Uiso 0.5 1 calc R U P A -1
H26B H -0.089062 0.279147 0.876328 0.087 Uiso 0.5 1 calc R U P A -1
H26C H -0.013380 0.276674 1.004828 0.087 Uiso 0.5 1 calc R U P A -1
C2 C 0.5495(4) 0.1797(2) 0.8642(3) 0.0424(8) Uani 1 1 d . . . . .
C6 C 0.7153(4) 0.1500(2) 0.6821(4) 0.0488(9) Uani 1 1 d . . . . .
H6A H 0.773539 0.181956 0.627136 0.073 Uiso 1 1 calc R U . . .
H6B H 0.649187 0.116119 0.636121 0.073 Uiso 1 1 calc R U . . .
H6C H 0.777282 0.115494 0.731074 0.073 Uiso 1 1 calc R U . . .
C12 C 0.4110(6) 0.1813(2) 0.3595(3) 0.0593(11) Uani 1 1 d . . . . .
C21 C 0.1928(4) 0.0906(2) 0.6838(4) 0.0560(10) Uani 1 1 d . . . . .
H21A H 0.210149 0.070899 0.766235 0.067 Uiso 1 1 calc R U . . .
H21B H 0.112675 0.129463 0.686378 0.067 Uiso 1 1 calc R U . . .
C11 C 0.4974(6) 0.250000 0.3760(5) 0.0534(14) Uani 1 2 d S T P . .
C7 C 0.5297(5) 0.0914(3) 0.9032(4) 0.0676(12) Uani 1 1 d . . . . .
H7A H 0.438619 0.085708 0.944715 0.101 Uiso 1 1 calc R U . . .
H7B H 0.607623 0.075915 0.957164 0.101 Uiso 1 1 calc R U . . .
H7C H 0.530385 0.056354 0.832588 0.101 Uiso 1 1 calc R U . . .
C18 C 0.1442(8) 0.1532(6) 0.2935(5) 0.181(5) Uani 1 1 d . . . . .
H18A H 0.066677 0.159173 0.351206 0.271 Uiso 1 1 calc R U . . .
H18B H 0.174358 0.096488 0.290794 0.271 Uiso 1 1 calc R U . . .
H18C H 0.110939 0.169916 0.214103 0.271 Uiso 1 1 calc R U . . .
C17 C 0.4644(11) 0.0940(3) 0.3560(6) 0.160(4) Uani 1 1 d . . . . .
H17A H 0.530413 0.084796 0.422788 0.240 Uiso 1 1 calc R U . . .
H17B H 0.513716 0.084269 0.280295 0.240 Uiso 1 1 calc R U . . .
H17C H 0.383359 0.056975 0.362646 0.240 Uiso 1 1 calc R U . . .
C3 C 0.5012(6) 0.250000 0.9280(5) 0.0475(13) Uani 1 2 d S T P . .
C22 C 0.1533(7) 0.0210(4) 0.6056(6) 0.113(2) Uani 1 1 d . . . . .
H22A H 0.112430 0.041308 0.530539 0.169 Uiso 1 1 calc R U . . .
H22B H 0.083003 -0.012780 0.646456 0.169 Uiso 1 1 calc R U . . .
H22C H 0.238398 -0.011107 0.588342 0.169 Uiso 1 1 calc R U . . .
C13 C 0.2702(5) 0.2061(3) 0.3317(3) 0.0672(14) Uani 1 1 d . . . . .
C8 C 0.4220(9) 0.250000 1.0450(5) 0.077(2) Uani 1 2 d S T P . .
H8A H 0.346071 0.209409 1.042182 0.115 Uiso 0.5 1 calc R U P B -1
H8B H 0.380376 0.303504 1.058629 0.115 Uiso 0.5 1 calc R U P B -1
H8C H 0.488210 0.237087 1.110326 0.115 Uiso 0.5 1 calc R U P B -1
C16 C 0.6604(8) 0.250000 0.3853(7) 0.153(5) Uani 1 2 d S T P . .
H16A H 0.690860 0.290472 0.444036 0.229 Uiso 0.5 1 calc R U P C -1
H16B H 0.701135 0.263081 0.307096 0.229 Uiso 0.5 1 calc R U P C -1
H16C H 0.693370 0.196447 0.410587 0.229 Uiso 0.5 1 calc R U P C -1
P1 P 0.000000 0.500000 1.000000 0.0545(3) Uani 1 2 d S . P . .
F1 F -0.0621(4) 0.4631(2) 0.8772(3) 0.0954(10) Uani 1 1 d . . . . .
F3 F 0.1272(3) 0.43394(18) 0.9982(3) 0.0904(9) Uani 1 1 d . . . . .
F2 F 0.0954(4) 0.56128(19) 0.9248(3) 0.0989(10) Uani 1 1 d . . . . .

loop_
_atom_site_aniso_label
_atom_site_aniso_U_11
_atom_site_aniso_U_22
_atom_site_aniso_U_33
_atom_site_aniso_U_23
_atom_site_aniso_U_13
_atom_site_aniso_U_12
Fe1 0.0264(3) 0.0326(3) 0.0251(3) 0.000 0.0032(3) 0.000
Fe2 0.0312(3) 0.0288(3) 0.0249(3) 0.000 0.0033(3) 0.000
S1 0.0375(4) 0.0286(3) 0.0317(4) 0.0004(3) 0.0014(3) -0.0054(3)
N1 0.037(2) 0.048(2) 0.033(2) 0.000 0.0078(19) 0.000
N2 0.034(3) 0.107(5) 0.081(4) 0.000 0.009(2) 0.000
C27 0.028(3) 0.060(3) 0.043(3) 0.000 0.0006(19) 0.000
C25 0.046(3) 0.042(2) 0.038(3) 0.000 0.004(2) 0.000
C1 0.0308(15) 0.0364(16) 0.0396(17) 0.0012(15) -0.0070(14) 0.0027(12)
C26 0.037(3) 0.059(3) 0.077(4) 0.000 0.019(3) 0.000
C2 0.046(2) 0.0454(19) 0.0353(17) 0.0112(16) -0.0091(15) -0.0011(16)
C6 0.042(2) 0.044(2) 0.059(2) -0.0023(18) -0.0013(17) 0.0116(16)
C12 0.099(3) 0.046(2) 0.0329(19) -0.0044(16) 0.025(2) 0.009(2)
C21 0.057(2) 0.052(2) 0.059(2) 0.0095(19) 0.0090(19) -0.0264(19)
C11 0.040(3) 0.093(4) 0.028(2) 0.000 0.013(2) 0.000
C7 0.076(3) 0.058(2) 0.069(3) 0.032(2) -0.005(2) -0.001(2)
C18 0.152(7) 0.321(12) 0.070(4) -0.082(5) 0.032(4) -0.163(8)
C17 0.328(12) 0.070(3) 0.082(4) 0.004(3) 0.097(6) 0.081(6)
C3 0.049(3) 0.066(4) 0.027(2) 0.000 -0.003(2) 0.000
C22 0.101(4) 0.088(4) 0.150(6) -0.042(4) 0.032(4) -0.066(3)
C13 0.070(3) 0.105(4) 0.0263(17) -0.0160(19) 0.0021(18) -0.038(3)
C8 0.087(5) 0.120(6) 0.023(3) 0.000 0.011(3) 0.000
C16 0.044(4) 0.360(17) 0.055(4) 0.000 0.016(4) 0.000
P1 0.0653(8) 0.0532(8) 0.0450(7) -0.0124(7) -0.0034(8) 0.0092(7)
F1 0.111(2) 0.111(2) 0.0642(16) -0.0369(17) -0.0211(16) 0.012(2)
F3 0.093(2) 0.0919(19) 0.0866(18) -0.0095(18) -0.0008(18) 0.0412(16)
F2 0.110(2) 0.091(2) 0.096(2) 0.0099(17) 0.023(2) -0.0078(19)

loop_
_atom_type_symbol
_atom_type_description
_atom_type_scat_dispersion_real
_atom_type_scat_dispersion_imag
_atom_type_scat_source
C C 0.0033 0.0016 'International Tables Vol C Tables 4.2.6.8 and 6.1.1.4'
H H 0.0000 0.0000 'International Tables Vol C Tables 4.2.6.8 and 6.1.1.4'
F F 0.0171 0.0103 'International Tables Vol C Tables 4.2.6.8 and 6.1.1.4'
Fe Fe 0.3463 0.8444 'International Tables Vol C Tables 4.2.6.8 and 6.1.1.4'
N N 0.0061 0.0033 'International Tables Vol C Tables 4.2.6.8 and 6.1.1.4'
P P 0.1023 0.0942 'International Tables Vol C Tables 4.2.6.8 and 6.1.1.4'
S S 0.1246 0.1234 'International Tables Vol C Tables 4.2.6.8 and 6.1.1.4'

loop_
_geom_angle_atom_site_label_1
_geom_angle_atom_site_label_2
_geom_angle_atom_site_label_3
_geom_angle
_geom_angle_site_symmetry_1
_geom_angle_site_symmetry_3
_geom_angle_publ_flag
S1 Fe1 Fe2 51.74(3) . . ?
S1 Fe1 Fe2 51.74(3) 4_565 . ?
S1 Fe1 S1 103.17(5) . 4_565 ?
C27 Fe1 Fe2 97.28(15) . . ?
C27 Fe1 S1 91.58(10) . 4_565 ?
C27 Fe1 S1 91.58(10) . . ?
C27 Fe1 C12 122.67(19) . 4_565 ?
C27 Fe1 C12 122.67(19) . . ?
C27 Fe1 C11 150.3(2) . . ?
C27 Fe1 C13 88.52(19) . 4_565 ?
C27 Fe1 C13 88.52(19) . . ?
C12 Fe1 Fe2 126.01(13) 4_565 . ?
C12 Fe1 Fe2 126.01(13) . . ?
C12 Fe1 S1 89.32(11) 4_565 4_565 ?
C12 Fe1 S1 143.47(14) . 4_565 ?
C12 Fe1 S1 89.32(11) . . ?
C12 Fe1 S1 143.47(14) 4_565 . ?
C12 Fe1 C12 62.7(2) . 4_565 ?
C12 Fe1 C11 37.16(15) . . ?
C12 Fe1 C11 37.16(15) 4_565 . ?
C11 Fe1 Fe2 112.45(15) . . ?
C11 Fe1 S1 106.49(9) . . ?
C11 Fe1 S1 106.49(9) . 4_565 ?
C13 Fe1 Fe2 159.34(15) 4_565 . ?
C13 Fe1 Fe2 159.34(15) . . ?
C13 Fe1 S1 148.29(14) . 4_565 ?
C13 Fe1 S1 108.52(14) 4_565 4_565 ?
C13 Fe1 S1 148.29(14) 4_565 . ?
C13 Fe1 S1 108.52(14) . . ?
C13 Fe1 C12 38.28(18) 4_565 4_565 ?
C13 Fe1 C12 38.28(18) . . ?
C13 Fe1 C12 64.47(17) . 4_565 ?
C13 Fe1 C12 64.47(17) 4_565 . ?
C13 Fe1 C11 63.66(18) 4_565 . ?
C13 Fe1 C11 63.66(18) . . ?
C13 Fe1 C13 39.8(3) 4_565 . ?
S1 Fe2 Fe1 51.49(3) 4_565 . ?
S1 Fe2 Fe1 51.49(3) . . ?
S1 Fe2 S1 102.67(5) 4_565 . ?
N1 Fe2 Fe1 97.40(12) . . ?
N1 Fe2 S1 91.69(8) . . ?
N1 Fe2 S1 91.69(8) . 4_565 ?
N1 Fe2 C1 143.59(14) . . ?
N1 Fe2 C1 143.59(14) . 4_565 ?
N1 Fe2 C2 104.59(14) . . ?
N1 Fe2 C2 104.59(14) . 4_565 ?
N1 Fe2 C3 85.36(19) . . ?
C1 Fe2 Fe1 112.43(10) . . ?
C1 Fe2 Fe1 112.43(10) 4_565 . ?
C1 Fe2 S1 122.95(9) 4_565 . ?
C1 Fe2 S1 122.95(9) . 4_565 ?
C1 Fe2 S1 91.10(9) 4_565 4_565 ?
C1 Fe2 S1 91.10(9) . . ?
C1 Fe2 C1 39.26(16) 4_565 . ?
C1 Fe2 C3 65.00(17) . . ?
C1 Fe2 C3 65.00(17) 4_565 . ?
C2 Fe2 Fe1 140.01(10) . . ?
C2 Fe2 Fe1 140.01(10) 4_565 . ?
C2 Fe2 S1 94.37(10) 4_565 4_565 ?
C2 Fe2 S1 94.37(10) . . ?
C2 Fe2 S1 156.08(10) 4_565 . ?
C2 Fe2 S1 156.08(10) . 4_565 ?
C2 Fe2 C1 39.00(13) 4_565 4_565 ?
C2 Fe2 C1 65.38(13) 4_565 . ?
C2 Fe2 C1 65.38(13) . 4_565 ?
C2 Fe2 C1 39.00(13) . . ?
C2 Fe2 C2 64.90(19) . 4_565 ?
C2 Fe2 C3 38.52(13) 4_565 . ?
C2 Fe2 C3 38.52(13) . . ?
C3 Fe2 Fe1 177.24(15) . . ?
C3 Fe2 S1 128.64(3) . 4_565 ?
C3 Fe2 S1 128.64(3) . . ?
Fe1 S1 Fe2 76.77(3) . . ?
C21 S1 Fe1 116.32(15) . . ?
C21 S1 Fe2 112.09(14) . . ?
C25 N1 Fe2 178.6(4) . . ?
N2 C27 Fe1 176.1(5) . . ?
N1 C25 C26 178.7(6) . . ?
C1 C1 Fe2 70.37(8) 4_565 . ?
C1 C1 C6 127.83(19) 4_565 . ?
C2 C1 Fe2 70.41(18) . . ?
C2 C1 C1 107.44(19) . 4_565 ?
C2 C1 C6 124.3(3) . . ?
C6 C1 Fe2 130.0(2) . . ?
C25 C26 H26A 109.5 . . ?
C25 C26 H26B 109.5 . . ?
C25 C26 H26C 109.5 . . ?
H26A C26 H26B 109.5 . . ?
H26A C26 H26C 109.5 . . ?
H26B C26 H26C 109.5 . . ?
C1 C2 Fe2 70.59(18) . . ?
C1 C2 C7 125.1(3) . . ?
C7 C2 Fe2 127.9(3) . . ?
C3 C2 Fe2 71.8(2) . . ?
C3 C2 C1 108.6(3) . . ?
C3 C2 C7 126.1(4) . . ?
C1 C6 H6A 109.5 . . ?
C1 C6 H6B 109.5 . . ?
C1 C6 H6C 109.5 . . ?
H6A C6 H6B 109.5 . . ?
H6A C6 H6C 109.5 . . ?
H6B C6 H6C 109.5 . . ?
C11 C12 Fe1 73.2(2) . . ?
C11 C12 C17 125.2(6) . . ?
C11 C12 C13 109.3(4) . . ?
C17 C12 Fe1 129.9(3) . . ?
C13 C12 Fe1 69.0(2) . . ?
C13 C12 C17 125.0(6) . . ?
S1 C21 H21A 109.3 . . ?
S1 C21 H21B 109.3 . . ?
H21A C21 H21B 108.0 . . ?
C22 C21 S1 111.6(3) . . ?
C22 C21 H21A 109.3 . . ?
C22 C21 H21B 109.3 . . ?
C12 C11 Fe1 69.6(2) 4_565 . ?
C12 C11 Fe1 69.6(2) . . ?
C12 C11 C12 107.7(5) . 4_565 ?
C12 C11 C16 125.7(3) 4_565 . ?
C12 C11 C16 125.7(3) . . ?
C16 C11 Fe1 135.1(5) . . ?
C2 C7 H7A 109.5 . . ?
C2 C7 H7B 109.5 . . ?
C2 C7 H7C 109.5 . . ?
H7A C7 H7B 109.5 . . ?
H7A C7 H7C 109.5 . . ?
H7B C7 H7C 109.5 . . ?
H18A C18 H18B 109.5 . . ?
H18A C18 H18C 109.5 . . ?
H18B C18 H18C 109.5 . . ?
C13 C18 H18A 109.5 . . ?
C13 C18 H18B 109.5 . . ?
C13 C18 H18C 109.5 . . ?
C12 C17 H17A 109.5 . . ?
C12 C17 H17B 109.5 . . ?
C12 C17 H17C 109.5 . . ?
H17A C17 H17B 109.5 . . ?
H17A C17 H17C 109.5 . . ?
H17B C17 H17C 109.5 . . ?
C2 C3 Fe2 69.7(2) 4_565 . ?
C2 C3 Fe2 69.7(2) . . ?
C2 C3 C2 107.8(4) . 4_565 ?
C2 C3 C8 126.0(2) 4_565 . ?
C2 C3 C8 126.0(2) . . ?
C8 C3 Fe2 128.9(4) . . ?
C21 C22 H22A 109.5 . . ?
C21 C22 H22B 109.5 . . ?
C21 C22 H22C 109.5 . . ?
H22A C22 H22B 109.5 . . ?
H22A C22 H22C 109.5 . . ?
H22B C22 H22C 109.5 . . ?
C12 C13 Fe1 72.8(2) . . ?
C12 C13 C18 127.9(6) . . ?
C12 C13 C13 106.8(3) . 4_565 ?
C18 C13 Fe1 127.7(3) . . ?
C13 C13 Fe1 70.11(14) 4_565 . ?
C13 C13 C18 124.9(5) 4_565 . ?
C3 C8 H8A 109.5 . . ?
C3 C8 H8B 109.5 . . ?
C3 C8 H8C 109.5 . . ?
H8A C8 H8B 109.5 . . ?
H8A C8 H8C 109.5 . . ?
H8B C8 H8C 109.5 . . ?
C11 C16 H16A 109.5 . . ?
C11 C16 H16B 109.5 . . ?
C11 C16 H16C 109.5 . . ?
H16A C16 H16B 109.5 . . ?
H16A C16 H16C 109.5 . . ?
H16B C16 H16C 109.5 . . ?
F1 P1 F1 180.00(11) 3_567 . ?
F1 P1 F3 89.85(17) 3_567 3_567 ?
F1 P1 F3 90.15(17) . 3_567 ?
F1 P1 F3 90.14(17) 3_567 . ?
F1 P1 F3 89.86(17) . . ?
F3 P1 F3 180.0 . 3_567 ?
F2 P1 F1 90.36(19) . 3_567 ?
F2 P1 F1 89.64(19) 3_567 3_567 ?
F2 P1 F1 89.64(19) . . ?
F2 P1 F1 90.36(19) 3_567 . ?
F2 P1 F3 89.63(18) . 3_567 ?
F2 P1 F3 89.63(18) 3_567 . ?
F2 P1 F3 90.37(18) . . ?
F2 P1 F3 90.37(18) 3_567 3_567 ?
F2 P1 F2 180.0 . 3_567 ?

loop_
_geom_bond_atom_site_label_1
_geom_bond_atom_site_label_2
_geom_bond_distance
_geom_bond_site_symmetry_2
_geom_bond_publ_flag
Fe1 Fe2 2.7533(11) . ?
Fe1 S1 2.2132(10) . ?
Fe1 S1 2.2132(10) 4_565 ?
Fe1 C27 1.893(5) . ?
Fe1 C12 2.140(4) . ?
Fe1 C12 2.140(4) 4_565 ?
Fe1 C11 2.187(5) . ?
Fe1 C13 2.092(4) 4_565 ?
Fe1 C13 2.092(4) . ?
Fe2 S1 2.2209(10) . ?
Fe2 S1 2.2209(10) 4_565 ?
Fe2 N1 1.912(4) . ?
Fe2 C1 2.125(3) 4_565 ?
Fe2 C1 2.125(3) . ?
Fe2 C2 2.122(3) . ?
Fe2 C2 2.122(3) 4_565 ?
Fe2 C3 2.149(5) . ?
S1 C21 1.822(3) . ?
N1 C25 1.123(6) . ?
N2 C27 1.116(7) . ?
C25 C26 1.449(7) . ?
C1 C1 1.428(6) 4_565 ?
C1 C2 1.418(5) . ?
C1 C6 1.480(5) . ?
C26 H26A 0.9600 . ?
C26 H26B 0.9600 . ?
C26 H26C 0.9600 . ?
C2 C7 1.505(5) . ?
C2 C3 1.409(5) . ?
C6 H6A 0.9600 . ?
C6 H6B 0.9600 . ?
C6 H6C 0.9600 . ?
C12 C11 1.380(6) . ?
C12 C17 1.499(6) . ?
C12 C13 1.388(7) . ?
C21 H21A 0.9700 . ?
C21 H21B 0.9700 . ?
C21 C22 1.461(6) . ?
C11 C16 1.502(8) . ?
C7 H7A 0.9600 . ?
C7 H7B 0.9600 . ?
C7 H7C 0.9600 . ?
C18 H18A 0.9600 . ?
C18 H18B 0.9600 . ?
C18 H18C 0.9600 . ?
C18 C13 1.500(7) . ?
C17 H17A 0.9600 . ?
C17 H17B 0.9600 . ?
C17 H17C 0.9600 . ?
C3 C8 1.477(7) . ?
C22 H22A 0.9600 . ?
C22 H22B 0.9600 . ?
C22 H22C 0.9600 . ?
C13 C13 1.423(10) 4_565 ?
C8 H8A 0.9600 . ?
C8 H8B 0.9600 . ?
C8 H8C 0.9600 . ?
C16 H16A 0.9600 . ?
C16 H16B 0.9600 . ?
C16 H16C 0.9600 . ?
P1 F1 1.576(3) . ?
P1 F1 1.576(3) 3_567 ?
P1 F3 1.586(2) . ?
P1 F3 1.586(2) 3_567 ?
P1 F2 1.563(3) . ?
P1 F2 1.563(3) 3_567 ?

loop_
_geom_torsion_atom_site_label_1
_geom_torsion_atom_site_label_2
_geom_torsion_atom_site_label_3
_geom_torsion_atom_site_label_4
_geom_torsion
_geom_torsion_site_symmetry_1
_geom_torsion_site_symmetry_2
_geom_torsion_site_symmetry_3
_geom_torsion_site_symmetry_4
_geom_torsion_publ_flag
Fe1 S1 C21 C22 93.5(4) . . . . ?
Fe1 C12 C11 C12 -59.4(3) . . . 4_565 ?
Fe1 C12 C11 C16 131.6(6) . . . . ?
Fe1 C12 C13 C18 -124.7(5) . . . . ?
Fe1 C12 C13 C13 62.22(11) . . . 4_565 ?
Fe2 S1 C21 C22 179.2(4) . . . . ?
Fe2 C1 C2 C7 123.2(4) . . . . ?
Fe2 C1 C2 C3 -62.0(3) . . . . ?
Fe2 C2 C3 C2 -59.5(3) . . . 4_565 ?
Fe2 C2 C3 C8 124.0(6) . . . . ?
C1 C1 C2 Fe2 60.95(9) 4_565 . . . ?
C1 C1 C2 C7 -175.8(3) 4_565 . . . ?
C1 C1 C2 C3 -1.1(3) 4_565 . . . ?
C1 C2 C3 Fe2 61.3(2) . . . . ?
C1 C2 C3 C2 1.7(6) . . . 4_565 ?
C1 C2 C3 C8 -174.7(5) . . . . ?
C6 C1 C2 Fe2 -125.6(3) . . . . ?
C6 C1 C2 C7 -2.4(6) . . . . ?
C6 C1 C2 C3 172.3(4) . . . . ?
C11 C12 C13 Fe1 -62.5(3) . . . . ?
C11 C12 C13 C18 172.8(5) . . . . ?
C11 C12 C13 C13 -0.2(3) . . . 4_565 ?
C7 C2 C3 Fe2 -124.0(4) . . . . ?
C7 C2 C3 C2 176.4(3) . . . 4_565 ?
C7 C2 C3 C8 0.0(8) . . . . ?
C17 C12 C11 Fe1 -127.4(4) . . . . ?
C17 C12 C11 C12 173.1(3) . . . 4_565 ?
C17 C12 C11 C16 4.1(8) . . . . ?
C17 C12 C13 Fe1 124.8(4) . . . . ?
C17 C12 C13 C18 0.0(7) . . . . ?
C17 C12 C13 C13 -173.0(4) . . . 4_565 ?
C13 C12 C11 Fe1 59.8(3) . . . . ?
C13 C12 C11 C12 0.4(6) . . . 4_565 ?
C13 C12 C11 C16 -168.6(6) . . . . ?

loop_
_twin_individual_id
_twin_individual_mass_fraction_refined
1 0.6305(11)
2 0.3695(11)
